data_7220235
loop_
_publ_author_name
'Zhou, Wanli'
'Peng, Jun'
'Zhang, Zheyu'
'Shi, Zhenyu'
'Khan, shifa Ullah'
'Liu, Hong-Sheng'

_publ_section_title
;
 Assembly of hybrids based on polyoxotungstates and Co-tris(imidazolyl)
 complexes with bifunctional electrocatalytic activities
;
_journal_name_full 'RSC Adv.'
_journal_paper_doi 10.1039/C5RA01165E
_journal_year 2015
_chemical_formula_moiety 'C60 H56 B2 Co N24 O80 W24'
_chemical_formula_sum 'C60 H72 B2 Co N24 O88 W24'
_chemical_formula_weight 7030.37
_chemical_name_systematic
; 
 ? 
;
_space_group_IT_number 2
_symmetry_cell_setting triclinic
_symmetry_space_group_name_Hall '-P 1'
_symmetry_space_group_name_H-M 'P -1'
_atom_sites_solution_hydrogens geom
_atom_sites_solution_primary direct
_atom_sites_solution_secondary difmap
_audit_creation_method SHELXL-97
_audit_update_record
;
2014-11-23 deposited with the CCDC.
2015-04-13 downloaded from the CCDC.
;
_cell_angle_alpha 98.227(5)
_cell_angle_beta 94.896(5)
_cell_angle_gamma 93.212(5)
_cell_formula_units_Z 1
_cell_length_a 12.300(5)
_cell_length_b 13.241(5)
_cell_length_c 18.837(5)
_cell_measurement_reflns_used 10374
_cell_measurement_temperature 293(2)
_cell_measurement_theta_max 25.00
_cell_measurement_theta_min 1.10
_cell_volume 3018.0(19)
_computing_cell_refinement CrysAlis
_computing_data_collection 'CrysAlis (Oxford Diffraction,2006)'
_computing_data_reduction CrysAlis
_computing_molecular_graphics 'Bruker SHELXTL'
_computing_publication_material 'Bruker SHELXTL'
_computing_structure_refinement 'SHELXL-97 (Sheldrick, 1997)'
_computing_structure_solution 'SHELXS-97 (Sheldrick, 1990)'
_diffrn_ambient_temperature 293(2)
_diffrn_measured_fraction_theta_full 0.996
_diffrn_measured_fraction_theta_max 0.996
_diffrn_measurement_device_type 'Xcalibur, Ruby, Gemini ultra'
_diffrn_measurement_method '\w scan'
_diffrn_radiation_monochromator graphite
_diffrn_radiation_source 'fine-focus sealed tube'
_diffrn_radiation_type MoK\a
_diffrn_radiation_wavelength 0.71069
_diffrn_reflns_av_R_equivalents 0.0483
_diffrn_reflns_av_sigmaI/netI 0.0821
_diffrn_reflns_limit_h_max 14
_diffrn_reflns_limit_h_min -12
_diffrn_reflns_limit_k_max 13
_diffrn_reflns_limit_k_min -15
_diffrn_reflns_limit_l_max 22
_diffrn_reflns_limit_l_min -22
_diffrn_reflns_number 17374
_diffrn_reflns_theta_full 25.00
_diffrn_reflns_theta_max 25.00
_diffrn_reflns_theta_min 1.10
_exptl_absorpt_coefficient_mu 23.012
_exptl_absorpt_correction_T_max 0.001
_exptl_absorpt_correction_T_min 0.000
_exptl_absorpt_correction_type multi-scan
_exptl_absorpt_process_details 'SADABS, Sheldrick, 1996'
_exptl_crystal_colour red
_exptl_crystal_density_diffrn 3.868
_exptl_crystal_density_method 'not measured'
_exptl_crystal_description block
_exptl_crystal_F_000 3117
_exptl_crystal_size_max 0.41
_exptl_crystal_size_mid 0.36
_exptl_crystal_size_min 0.30
_refine_diff_density_max 2.123
_refine_diff_density_min -2.178
_refine_diff_density_rms 0.469
_refine_ls_extinction_method none
_refine_ls_goodness_of_fit_ref 1.061
_refine_ls_hydrogen_treatment constr
_refine_ls_matrix_type full
_refine_ls_number_parameters 898
_refine_ls_number_reflns 10594
_refine_ls_number_restraints 260
_refine_ls_restrained_S_all 1.053
_refine_ls_R_factor_all 0.0753
_refine_ls_R_factor_gt 0.0505
_refine_ls_shift/su_max 0.007
_refine_ls_shift/su_mean 0.000
_refine_ls_structure_factor_coef Fsqd
_refine_ls_weighting_details 'calc w=1/[\s^2^(Fo^2^)+(0.0715P)^2^+33.7857P] where P=(Fo^2^+2Fc^2^)/3'
_refine_ls_weighting_scheme calc
_refine_ls_wR_factor_gt 0.1248
_refine_ls_wR_factor_ref 0.1544
_reflns_number_gt 7828
_reflns_number_total 10594
_reflns_threshold_expression >2sigma(I)
_cod_data_source_file c5ra01165e2.cif
_cod_data_source_block co2
_cod_database_code 7220235

loop_
_symmetry_equiv_pos_as_xyz
'x, y, z'
'-x, -y, -z'

loop_
_atom_site_label
_atom_site_type_symbol
_atom_site_fract_x
_atom_site_fract_y
_atom_site_fract_z
_atom_site_U_iso_or_equiv
_atom_site_adp_type
_atom_site_occupancy
_atom_site_symmetry_multiplicity
_atom_site_calc_flag
_atom_site_refinement_flags
W1 W 0.41110(6) 0.16621(6) 0.36500(4) 0.0173(2) Uani 1 1 d .
W2 W 0.43190(7) 0.40917(7) 0.34330(5) 0.0212(2) Uani 1 1 d .
W3 W 0.21875(7) 0.31701(7) 0.41702(4) 0.0197(2) Uani 1 1 d .
W4 W 0.44439(6) 0.09028(6) 0.17474(4) 0.0160(2) Uani 1 1 d .
W5 W 0.45889(6) 0.33550(7) 0.15172(5) 0.0206(2) Uani 1 1 d .
W6 W 0.24545(7) 0.50045(7) 0.20833(5) 0.0248(2) Uani 1 1 d .
W7 W 0.03187(7) 0.40278(7) 0.28033(5) 0.0210(2) Uani 1 1 d .
W8 W 0.01590(6) 0.13477(7) 0.30567(4) 0.0186(2) Uani 1 1 d .
W9 W 0.20874(6) -0.01385(6) 0.25313(4) 0.0161(2) Uani 1 1 d .
W10 W 0.27457(6) 0.16748(7) 0.05116(4) 0.0180(2) Uani 1 1 d .
W11 W 0.04012(6) 0.06755(7) 0.13115(4) 0.0191(2) Uani 1 1 d .
W12 W 0.06279(6) 0.33591(7) 0.10591(4) 0.0210(2) Uani 1 1 d .
Co1 Co 0.5000 0.0000 0.5000 0.0124(8) Uani 1 2 d S
B1 B 0.2373(16) 0.2437(16) 0.2335(11) 0.011(4) Uani 1 1 d U
O1 O 0.4962(10) 0.1024(10) 0.4200(7) 0.018(3) Uani 1 1 d U
O2 O 0.5346(12) 0.4978(12) 0.3837(9) 0.034(4) Uani 1 1 d .
O3 O 0.1803(13) 0.3517(12) 0.5026(8) 0.034(4) Uani 1 1 d U
O4 O 0.5427(12) 0.0019(12) 0.1644(9) 0.035(4) Uani 1 1 d .
O5 O 0.5612(13) 0.4043(13) 0.1213(10) 0.044(5) Uani 1 1 d .
O6 O 0.2741(13) 0.6248(13) 0.2027(9) 0.042(4) Uani 1 1 d U
O7 O -0.0695(14) 0.4697(14) 0.3186(10) 0.047(5) Uani 1 1 d .
O8 O -0.0921(10) 0.1048(11) 0.3532(7) 0.023(3) Uani 1 1 d .
O9 O 0.2279(12) -0.1346(11) 0.2690(8) 0.027(4) Uani 1 1 d .
O10 O 0.2637(10) 0.1376(10) -0.0418(7) 0.016(3) Uani 1 1 d U
O11 O -0.0531(11) -0.0029(12) 0.0676(8) 0.029(4) Uani 1 1 d .
O12 O -0.0233(12) 0.3594(12) 0.0352(8) 0.031(4) Uani 1 1 d .
O13 O 0.3202(10) 0.2208(10) 0.4374(7) 0.019(3) Uani 1 1 d U
O14 O 0.4957(11) 0.2942(11) 0.3796(7) 0.023(3) Uani 1 1 d .
O15 O 0.4682(10) 0.1339(10) 0.2753(7) 0.016(3) Uani 1 1 d .
O16 O 0.3968(10) 0.2716(11) 0.0603(7) 0.020(3) Uani 1 1 d .
O17 O 0.4863(11) 0.3711(11) 0.2535(8) 0.026(3) Uani 1 1 d .
O18 O 0.3383(12) 0.4865(11) 0.2960(8) 0.032(4) Uani 1 1 d .
O19 O 0.3387(9) 0.4143(10) 0.4203(7) 0.017(3) Uani 1 1 d .
O20 O 0.1338(11) 0.3952(11) 0.3651(8) 0.027(4) Uani 1 1 d U
O21 O 0.1101(10) 0.2051(10) 0.3797(7) 0.017(3) Uani 1 1 d .
O22 O 0.1213(13) 0.5189(11) 0.2641(8) 0.031(4) Uani 1 1 d .
O23 O 0.3504(14) 0.4350(11) 0.1559(8) 0.034(4) Uani 1 1 d .
O24 O 0.1427(12) 0.4636(11) 0.1250(7) 0.025(3) Uani 1 1 d .
O25 O -0.0289(11) 0.3915(11) 0.1804(7) 0.024(3) Uani 1 1 d .
O26 O -0.0173(12) 0.2653(11) 0.2848(7) 0.027(4) Uani 1 1 d .
O27 O 0.0067(10) 0.2028(11) 0.1170(7) 0.020(3) Uani 1 1 d .
O28 O -0.0452(10) 0.0766(10) 0.2114(7) 0.018(3) Uani 1 1 d .
O29 O 0.1754(11) 0.2739(11) 0.0583(7) 0.023(3) Uani 1 1 d .
O30 O 0.1608(10) 0.0853(10) 0.0771(7) 0.016(3) Uani 1 1 d U
O31 O 0.1065(10) -0.0432(11) 0.1697(7) 0.020(3) Uani 1 1 d .
O32 O 0.0811(11) 0.0144(10) 0.3072(7) 0.018(3) Uani 1 1 d .
O33 O 0.3779(12) 0.0778(11) 0.0749(7) 0.027(4) Uani 1 1 d .
O34 O 0.3226(9) 0.0057(10) 0.1943(7) 0.012(3) Uani 1 1 d .
O35 O 0.3035(11) 0.0611(11) 0.3301(7) 0.023(3) Uani 1 1 d .
O36 O 0.5280(11) 0.2103(10) 0.1589(7) 0.020(3) Uani 1 1 d .
O37 O 0.1586(9) 0.1484(9) 0.2319(6) 0.010(3) Uani 1 1 d U
O38 O 0.3183(9) 0.2197(10) 0.1756(7) 0.014(3) Uani 1 1 d U
O39 O 0.1707(11) 0.3316(10) 0.2142(7) 0.020(3) Uani 1 1 d U
O40 O 0.2973(11) 0.2729(10) 0.3066(7) 0.017(3) Uani 1 1 d U
O1W O -0.309(3) 0.317(3) 0.288(2) 0.149(13) Uani 1 1 d U
O2W O 0.238(3) -0.151(3) -0.1774(14) 0.138(13) Uani 1 1 d .
O3W O 0.7504(17) -0.4110(17) 0.3381(12) 0.072(6) Uani 1 1 d U
O4W O 0.2894(14) 0.0310(14) 0.7307(10) 0.051(5) Uani 1 1 d U
C1 C 0.5081(16) -0.2415(15) 0.2371(11) 0.021(5) Uani 1 1 d U
C2 C 0.5874(14) -0.3039(14) 0.2161(10) 0.013(4) Uani 1 1 d U
H2 H 0.6341 -0.3274 0.2506 0.016 Uiso 1 1 calc R
C3 C 0.5990(15) -0.3327(16) 0.1438(11) 0.019(4) Uani 1 1 d U
C4 C 0.521(2) -0.300(2) 0.0907(14) 0.042(6) Uani 1 1 d U
H4 H 0.5213 -0.3218 0.0416 0.050 Uiso 1 1 calc R
C5 C 0.4526(16) -0.2404(17) 0.1152(11) 0.023(5) Uani 1 1 d U
C6 C 0.4361(14) -0.2097(14) 0.1861(9) 0.010(4) Uani 1 1 d U
H6 H 0.3793 -0.1694 0.1990 0.012 Uiso 1 1 calc R
C7 C 0.466(2) -0.2229(19) 0.4211(14) 0.039(6) Uani 1 1 d .
H7 H 0.4542 -0.2498 0.4630 0.047 Uiso 1 1 calc R
C8 C 0.4778(19) -0.2770(19) 0.3601(13) 0.034(6) Uani 1 1 d U
H8 H 0.4731 -0.3480 0.3509 0.041 Uiso 1 1 calc R
C9 C 0.4825(17) -0.1222(18) 0.3478(12) 0.029(5) Uani 1 1 d U
H9 H 0.4798 -0.0640 0.3255 0.035 Uiso 1 1 calc R
C10 C 0.7056(17) -0.4204(18) 0.0489(11) 0.027(6) Uani 1 1 d .
H10 H 0.6738 -0.3987 0.0076 0.033 Uiso 1 1 calc R
C11 C 0.7895(17) -0.4860(18) 0.0548(12) 0.029(5) Uani 1 1 d U
H11 H 0.8244 -0.5152 0.0158 0.034 Uiso 1 1 calc R
C12 C 0.7449(14) -0.4523(14) 0.1628(10) 0.014(4) Uani 1 1 d .
H12 H 0.7365 -0.4530 0.2113 0.016 Uiso 1 1 calc R
C13 C 0.386(2) -0.177(2) 0.0013(14) 0.045(7) Uani 1 1 d U
H13 H 0.4536 -0.1723 -0.0176 0.054 Uiso 1 1 calc R
C14 C 0.291(2) -0.153(2) -0.0349(15) 0.045(6) Uani 1 1 d U
H14 H 0.2805 -0.1316 -0.0798 0.054 Uiso 1 1 calc R
C15 C 0.261(2) -0.198(3) 0.0672(15) 0.060(9) Uani 1 1 d .
H15 H 0.2227 -0.2123 0.1054 0.072 Uiso 1 1 calc R
C16 C 0.1024(15) 0.1436(16) 0.5739(12) 0.023(5) Uani 1 1 d U
C17 C 0.0159(15) 0.1907(16) 0.5333(11) 0.020(5) Uani 1 1 d U
H17 H 0.0097 0.1849 0.4833 0.024 Uiso 1 1 calc R
C18 C -0.0554(15) 0.2443(15) 0.5751(11) 0.017(4) Uani 1 1 d U
C19 C -0.0508(15) 0.2541(15) 0.6473(11) 0.017(4) Uani 1 1 d U
H19 H -0.1032 0.2880 0.6725 0.021 Uiso 1 1 calc R
C20 C 0.0379(17) 0.2103(16) 0.6841(10) 0.023(5) Uani 1 1 d U
C21 C 0.1083(15) 0.1586(15) 0.6487(10) 0.016(4) Uani 1 1 d U
H21 H 0.1643 0.1309 0.6744 0.020 Uiso 1 1 calc R
C22 C 0.2460(17) -0.0257(17) 0.4603(12) 0.028(5) Uani 1 1 d .
H22 H 0.2529 -0.0774 0.4223 0.034 Uiso 1 1 calc R
C23 C 0.1514(17) 0.0160(17) 0.4741(11) 0.025(5) Uani 1 1 d U
H23 H 0.0838 -0.0015 0.4478 0.030 Uiso 1 1 calc R
C24 C 0.2802(14) 0.0827(15) 0.5544(10) 0.015(4) Uani 1 1 d U
H24 H 0.3160 0.1207 0.5961 0.018 Uiso 1 1 calc R
C25 C -0.196(2) 0.248(2) 0.4647(15) 0.051(7) Uani 1 1 d U
H25 H -0.1836 0.1868 0.4364 0.061 Uiso 1 1 calc R
C26 C -0.209(2) 0.373(2) 0.5564(13) 0.053(8) Uani 1 1 d U
H26 H -0.2065 0.4112 0.6020 0.064 Uiso 1 1 calc R
C27 C -0.265(2) 0.384(2) 0.5047(14) 0.040(6) Uani 1 1 d U
H27 H -0.3081 0.4386 0.5020 0.048 Uiso 1 1 calc R
C28 C 0.0973(15) 0.2023(15) 0.8682(10) 0.017(4) Uani 1 1 d .
H28 H 0.1346 0.1774 0.9064 0.021 Uiso 1 1 calc R
C29 C 0.103(2) 0.1723(19) 0.7996(11) 0.038(6) Uani 1 1 d .
H29 H 0.1459 0.1204 0.7816 0.045 Uiso 1 1 calc R
C30 C 0.000(2) 0.284(2) 0.8068(16) 0.054(8) Uani 1 1 d U
H30 H -0.0484 0.3295 0.7913 0.064 Uiso 1 1 calc R
N1 N 0.4724(13) -0.1231(12) 0.4163(8) 0.016(4) Uani 1 1 d .
N2 N 0.4975(14) -0.2167(13) 0.3136(8) 0.021(4) Uani 1 1 d .
N3 N 0.8169(15) -0.5040(15) 0.1288(10) 0.034(5) Uani 1 1 d .
H3 H 0.8671 -0.5393 0.1455 0.041 Uiso 1 1 calc R
N4 N 0.6812(12) -0.3952(13) 0.1196(9) 0.017(4) Uani 1 1 d U
N5 N 0.2181(19) -0.1676(17) 0.0098(13) 0.050(6) Uani 1 1 d U
H5 H 0.1498 -0.1582 0.0019 0.060 Uiso 1 1 calc R
N6 N 0.3758(16) -0.2061(16) 0.0638(10) 0.036(5) Uani 1 1 d .
N7 N 0.3293(14) 0.0162(14) 0.5082(8) 0.026(4) Uani 1 1 d .
N8 N 0.1720(12) 0.0877(12) 0.5327(8) 0.014(3) Uani 1 1 d U
N9 N -0.2589(16) 0.3068(16) 0.4494(11) 0.038(5) Uani 1 1 d U
H9A H -0.2965 0.3018 0.4083 0.046 Uiso 1 1 calc R
N10 N -0.1418(13) 0.2863(13) 0.5345(9) 0.019(4) Uani 1 1 d U
N11 N 0.0218(15) 0.2809(17) 0.8729(12) 0.042(5) Uani 1 1 d U
H11A H -0.0014 0.3159 0.9100 0.050 Uiso 1 1 calc R
N12 N 0.0450(12) 0.2214(13) 0.7608(9) 0.018(4) Uani 1 1 d U

loop_
_atom_site_aniso_label
_atom_site_aniso_U_11
_atom_site_aniso_U_22
_atom_site_aniso_U_33
_atom_site_aniso_U_23
_atom_site_aniso_U_13
_atom_site_aniso_U_12
W1 0.0218(4) 0.0151(5) 0.0149(4) 0.0046(3) -0.0043(3) 0.0050(3)
W2 0.0243(4) 0.0150(5) 0.0230(5) 0.0019(4) -0.0032(3) -0.0004(4)
W3 0.0253(4) 0.0203(5) 0.0132(4) 0.0004(3) 0.0014(3) 0.0048(4)
W4 0.0155(4) 0.0198(5) 0.0147(4) 0.0068(3) 0.0025(3) 0.0055(3)
W5 0.0187(4) 0.0237(5) 0.0209(5) 0.0090(4) 0.0030(3) -0.0007(4)
W6 0.0286(5) 0.0161(5) 0.0318(5) 0.0104(4) 0.0000(4) 0.0060(4)
W7 0.0248(4) 0.0215(5) 0.0184(4) 0.0048(4) 0.0031(3) 0.0113(4)
W8 0.0190(4) 0.0244(5) 0.0133(4) 0.0025(3) 0.0063(3) 0.0026(3)
W9 0.0183(4) 0.0137(5) 0.0169(4) 0.0036(3) 0.0021(3) 0.0024(3)
W10 0.0165(4) 0.0265(5) 0.0123(4) 0.0062(3) 0.0024(3) 0.0037(3)
W11 0.0174(4) 0.0265(5) 0.0126(4) 0.0021(4) -0.0010(3) -0.0006(3)
W12 0.0202(4) 0.0277(5) 0.0172(4) 0.0081(4) 0.0000(3) 0.0099(4)
Co1 0.0143(17) 0.014(2) 0.0093(18) 0.0026(15) -0.0001(14) 0.0070(15)
B1 0.011(4) 0.011(4) 0.011(4) 0.0014(12) 0.0011(11) 0.0005(11)
O1 0.018(3) 0.018(3) 0.018(3) 0.0028(11) 0.0016(11) 0.0019(10)
O2 0.034(9) 0.027(10) 0.038(10) 0.004(8) -0.010(7) 0.001(7)
O3 0.046(7) 0.035(8) 0.017(6) -0.007(6) 0.011(6) -0.009(6)
O4 0.039(9) 0.038(11) 0.037(10) 0.022(8) 0.020(7) 0.023(8)
O5 0.041(10) 0.038(11) 0.059(12) 0.020(9) 0.021(9) -0.011(8)
O6 0.042(4) 0.042(4) 0.043(4) 0.0062(12) 0.0042(11) 0.0028(11)
O7 0.047(11) 0.053(13) 0.043(11) 0.004(9) 0.009(8) 0.025(9)
O8 0.014(7) 0.034(9) 0.019(8) 0.001(7) 0.002(6) -0.007(6)
O9 0.036(8) 0.025(9) 0.019(8) 0.002(7) 0.006(6) -0.008(7)
O10 0.016(3) 0.016(3) 0.016(3) 0.0027(11) 0.0010(10) 0.0022(10)
O11 0.021(7) 0.046(11) 0.021(8) 0.012(7) 0.005(6) -0.005(7)
O12 0.041(9) 0.034(10) 0.023(8) 0.010(7) 0.009(7) 0.013(7)
O13 0.019(3) 0.019(3) 0.019(3) 0.0031(11) 0.0014(11) 0.0017(10)
O14 0.024(7) 0.024(9) 0.018(8) -0.006(6) -0.003(6) 0.002(6)
O15 0.018(7) 0.018(8) 0.015(7) 0.012(6) 0.003(5) 0.000(6)
O16 0.017(7) 0.026(9) 0.020(8) 0.014(6) -0.003(6) 0.007(6)
O17 0.023(8) 0.028(9) 0.026(8) -0.001(7) -0.005(6) 0.008(6)
O18 0.042(9) 0.017(9) 0.036(10) 0.003(7) 0.002(7) -0.002(7)
O19 0.008(6) 0.021(8) 0.022(8) 0.008(6) -0.003(5) -0.001(5)
O20 0.029(6) 0.031(7) 0.023(7) -0.004(6) 0.018(5) 0.003(6)
O21 0.019(7) 0.022(8) 0.015(7) 0.014(6) 0.007(6) 0.010(6)
O22 0.047(10) 0.012(8) 0.033(9) -0.004(7) 0.013(7) -0.006(7)
O23 0.067(11) 0.015(9) 0.023(9) 0.008(7) 0.010(8) -0.002(8)
O24 0.038(9) 0.026(9) 0.009(7) 0.000(6) -0.003(6) 0.000(7)
O25 0.028(8) 0.022(9) 0.021(8) 0.005(6) -0.004(6) 0.010(6)
O26 0.036(8) 0.036(10) 0.009(7) -0.003(6) 0.014(6) -0.005(7)
O27 0.015(7) 0.030(9) 0.015(7) 0.002(6) 0.011(5) 0.002(6)
O28 0.018(7) 0.019(8) 0.016(7) 0.002(6) -0.004(5) -0.002(6)
O29 0.033(8) 0.021(9) 0.019(8) 0.013(6) 0.009(6) -0.003(6)
O30 0.015(5) 0.018(7) 0.017(6) -0.002(5) 0.000(5) 0.012(5)
O31 0.012(7) 0.027(9) 0.019(7) 0.003(6) -0.003(5) 0.002(6)
O32 0.029(8) 0.011(8) 0.018(7) 0.002(6) 0.016(6) 0.007(6)
O33 0.042(9) 0.025(9) 0.014(8) -0.005(6) 0.013(6) 0.002(7)
O34 0.009(6) 0.014(8) 0.014(7) 0.001(6) -0.001(5) 0.006(5)
O35 0.027(8) 0.021(9) 0.019(8) 0.007(6) -0.002(6) -0.009(6)
O36 0.028(8) 0.019(8) 0.016(7) 0.004(6) 0.011(6) 0.011(6)
O37 0.011(3) 0.010(3) 0.010(3) 0.0018(11) 0.0006(10) 0.0010(10)
O38 0.014(3) 0.014(3) 0.014(3) 0.0020(11) 0.0007(10) 0.0012(10)
O39 0.025(6) 0.016(7) 0.022(6) 0.011(5) 0.007(5) 0.008(5)
O40 0.029(6) 0.008(6) 0.016(6) 0.004(5) 0.007(5) 0.010(5)
O1W 0.140(15) 0.158(15) 0.146(15) 0.015(10) 0.008(10) 0.018(10)
O2W 0.14(3) 0.23(4) 0.059(18) 0.07(2) 0.008(18) 0.03(3)
O3W 0.066(9) 0.087(10) 0.068(10) 0.028(8) -0.008(7) 0.029(8)
O4W 0.045(8) 0.055(9) 0.057(9) 0.021(7) -0.012(7) 0.026(7)
C1 0.030(8) 0.014(8) 0.015(8) 0.000(7) 0.000(7) -0.008(7)
C2 0.013(4) 0.013(4) 0.013(4) 0.0022(12) 0.0010(11) 0.0014(11)
C3 0.017(7) 0.026(9) 0.019(8) 0.006(7) 0.007(6) 0.011(7)
C4 0.047(9) 0.042(10) 0.037(9) 0.001(8) 0.026(8) -0.009(8)
C5 0.016(7) 0.030(9) 0.023(8) 0.004(7) -0.006(6) 0.010(7)
C6 0.010(4) 0.010(4) 0.010(4) 0.0018(12) 0.0009(11) 0.0010(11)
C7 0.052(16) 0.034(16) 0.032(15) 0.016(12) -0.006(12) 0.001(12)
C8 0.048(9) 0.029(9) 0.028(9) 0.011(8) -0.001(7) 0.012(8)
C9 0.033(8) 0.024(9) 0.029(9) -0.006(7) 0.007(7) 0.000(7)
C10 0.030(12) 0.051(16) 0.008(10) 0.014(10) 0.010(9) 0.034(11)
C11 0.028(8) 0.035(9) 0.024(8) 0.007(7) -0.004(7) 0.010(7)
C12 0.017(10) 0.013(11) 0.009(9) -0.004(8) 0.004(7) -0.006(8)
C13 0.042(13) 0.055(19) 0.044(16) 0.012(14) 0.013(10) 0.035(13)
C14 0.046(9) 0.052(10) 0.040(10) 0.015(8) -0.002(7) 0.017(8)
C15 0.052(18) 0.10(3) 0.027(15) -0.002(16) 0.004(13) 0.002(17)
C16 0.015(7) 0.025(9) 0.031(8) 0.005(7) 0.013(7) -0.003(7)
C17 0.021(7) 0.023(9) 0.021(8) 0.013(7) 0.011(6) 0.005(7)
C18 0.015(7) 0.019(8) 0.018(8) 0.007(7) -0.004(6) 0.008(6)
C19 0.012(7) 0.017(8) 0.025(8) 0.003(7) 0.014(6) 0.003(6)
C20 0.033(8) 0.019(8) 0.013(8) -0.009(7) 0.014(7) -0.016(7)
C21 0.016(4) 0.016(4) 0.016(4) 0.0025(12) 0.0011(11) 0.0017(11)
C22 0.036(13) 0.029(14) 0.020(12) 0.008(10) 0.014(10) -0.013(10)
C23 0.025(8) 0.028(9) 0.024(8) 0.011(7) -0.004(7) 0.014(7)
C24 0.012(7) 0.023(8) 0.009(7) -0.004(6) 0.001(6) 0.009(6)
C25 0.067(11) 0.043(11) 0.043(10) 0.005(8) 0.003(8) 0.006(8)
C26 0.09(2) 0.050(19) 0.012(12) -0.017(11) -0.010(10) -0.001(15)
C27 0.044(9) 0.032(10) 0.044(9) 0.004(8) -0.001(7) 0.022(8)
C28 0.022(10) 0.014(12) 0.014(10) 0.004(8) -0.009(8) 0.004(8)
C29 0.064(17) 0.040(16) 0.007(11) -0.004(10) 0.011(11) -0.011(13)
C30 0.064(11) 0.044(11) 0.054(11) 0.011(9) 0.006(9) 0.002(8)
N1 0.026(9) 0.011(10) 0.009(8) -0.003(7) -0.006(7) 0.007(7)
N2 0.031(10) 0.025(11) 0.007(8) -0.001(7) 0.008(7) -0.008(8)
N3 0.038(11) 0.037(13) 0.033(12) 0.020(10) 0.009(9) 0.014(9)
N4 0.019(7) 0.017(7) 0.017(7) 0.003(6) 0.005(6) 0.012(6)
N5 0.050(6) 0.051(6) 0.051(6) 0.0078(13) 0.0042(12) 0.0040(11)
N6 0.046(12) 0.046(14) 0.015(10) -0.002(9) 0.004(9) 0.005(10)
N7 0.036(10) 0.035(12) 0.004(8) -0.001(8) 0.001(7) -0.014(9)
N8 0.014(4) 0.015(4) 0.014(4) 0.0023(11) 0.0009(11) 0.0013(10)
N9 0.038(5) 0.038(5) 0.038(5) 0.0058(13) 0.0029(11) 0.0035(11)
N10 0.019(4) 0.019(4) 0.019(4) 0.0029(12) 0.0014(11) 0.0018(11)
N11 0.031(8) 0.055(9) 0.039(9) 0.009(7) -0.008(7) 0.007(7)
N12 0.017(4) 0.018(4) 0.017(4) 0.0029(11) 0.0009(11) 0.0018(10)

loop_
_atom_type_symbol
_atom_type_description
_atom_type_scat_dispersion_real
_atom_type_scat_dispersion_imag
_atom_type_scat_source
C C 0.0033 0.0016 'International Tables Vol C Tables 4.2.6.8 and 6.1.1.4'
H H 0.0000 0.0000 'International Tables Vol C Tables 4.2.6.8 and 6.1.1.4'
N N 0.0061 0.0033 'International Tables Vol C Tables 4.2.6.8 and 6.1.1.4'
O O 0.0106 0.0060 'International Tables Vol C Tables 4.2.6.8 and 6.1.1.4'
B B 0.0013 0.0007 'International Tables Vol C Tables 4.2.6.8 and 6.1.1.4'
Co Co 0.3494 0.9721 'International Tables Vol C Tables 4.2.6.8 and 6.1.1.4'
W W -0.8490 6.8722 'International Tables Vol C Tables 4.2.6.8 and 6.1.1.4'

loop_
_geom_angle_atom_site_label_1
_geom_angle_atom_site_label_2
_geom_angle_atom_site_label_3
_geom_angle
_geom_angle_site_symmetry_1
_geom_angle_site_symmetry_3
O1 W1 O35 100.0(6) . .
O1 W1 O15 101.3(6) . .
O35 W1 O15 85.6(6) . .
O1 W1 O14 97.6(6) . .
O35 W1 O14 162.2(6) . .
O15 W1 O14 89.0(6) . .
O1 W1 O13 97.4(6) . .
O35 W1 O13 90.4(6) . .
O15 W1 O13 161.3(5) . .
O14 W1 O13 89.3(6) . .
O1 W1 O40 170.9(5) . .
O35 W1 O40 85.9(5) . .
O15 W1 O40 85.9(5) . .
O14 W1 O40 76.8(5) . .
O13 W1 O40 75.6(5) . .
O2 W2 O18 103.1(7) . .
O2 W2 O17 100.0(7) . .
O18 W2 O17 86.4(7) . .
O2 W2 O19 99.1(7) . .
O18 W2 O19 89.7(6) . .
O17 W2 O19 160.8(6) . .
O2 W2 O14 95.1(6) . .
O18 W2 O14 161.8(6) . .
O17 W2 O14 90.5(6) . .
O19 W2 O14 87.4(6) . .
O2 W2 O40 169.6(6) . .
O18 W2 O40 85.6(5) . .
O17 W2 O40 86.1(5) . .
O19 W2 O40 74.9(5) . .
O14 W2 O40 76.3(5) . .
O3 W3 O20 101.4(7) . .
O3 W3 O13 99.0(7) . .
O20 W3 O13 159.6(6) . .
O3 W3 O19 99.0(6) . .
O20 W3 O19 89.7(6) . .
O13 W3 O19 88.0(5) . .
O3 W3 O21 101.0(6) . .
O20 W3 O21 85.8(6) . .
O13 W3 O21 89.5(5) . .
O19 W3 O21 160.0(6) . .
O3 W3 O40 172.0(6) . .
O20 W3 O40 84.1(5) . .
O13 W3 O40 75.8(5) . .
O19 W3 O40 75.0(5) . .
O21 W3 O40 85.2(5) . .
O4 W4 O15 100.0(7) . .
O4 W4 O34 100.9(6) . .
O15 W4 O34 87.1(5) . .
O4 W4 O36 99.6(6) . .
O15 W4 O36 89.5(5) . .
O34 W4 O36 159.4(5) . .
O4 W4 O33 100.3(7) . .
O15 W4 O33 159.6(6) . .
O34 W4 O33 87.8(5) . .
O36 W4 O33 88.4(6) . .
O4 W4 O38 172.5(6) . .
O15 W4 O38 85.2(5) . .
O34 W4 O38 84.7(5) . .
O36 W4 O38 74.8(5) . .
O33 W4 O38 74.7(5) . .
O5 W5 O16 96.1(7) . .
O5 W5 O17 102.4(8) . .
O16 W5 O17 161.4(6) . .
O5 W5 O36 100.0(7) . .
O16 W5 O36 86.3(6) . .
O17 W5 O36 88.8(6) . .
O5 W5 O23 99.3(7) . .
O16 W5 O23 91.5(6) . .
O17 W5 O23 87.1(6) . .
O36 W5 O23 160.7(6) . .
O5 W5 O38 170.1(7) . .
O16 W5 O38 75.1(5) . .
O17 W5 O38 86.3(5) . .
O36 W5 O38 75.1(5) . .
O23 W5 O38 85.8(5) . .
O6 W6 O23 103.0(7) . .
O6 W6 O24 99.9(7) . .
O23 W6 O24 88.1(7) . .
O6 W6 O22 97.0(7) . .
O23 W6 O22 159.9(6) . .
O24 W6 O22 87.3(6) . .
O6 W6 O18 100.7(7) . .
O23 W6 O18 87.4(7) . .
O24 W6 O18 159.4(6) . .
O22 W6 O18 90.0(7) . .
O6 W6 O39 169.5(6) . .
O23 W6 O39 85.3(5) . .
O24 W6 O39 73.6(5) . .
O22 W6 O39 74.7(5) . .
O18 W6 O39 86.0(5) . .
O7 W7 O26 101.9(8) . .
O7 W7 O22 96.9(8) . .
O26 W7 O22 161.2(6) . .
O7 W7 O25 97.4(7) . .
O26 W7 O25 91.5(6) . .
O22 W7 O25 87.5(6) . .
O7 W7 O20 101.5(7) . .
O26 W7 O20 87.3(6) . .
O22 W7 O20 87.6(6) . .
O25 W7 O20 161.0(6) . .
O7 W7 O39 170.2(7) . .
O26 W7 O39 85.8(5) . .
O22 W7 O39 75.7(6) . .
O25 W7 O39 76.2(5) . .
O20 W7 O39 84.8(5) . .
O8 W8 O32 96.6(6) . .
O8 W8 O21 99.7(6) . .
O32 W8 O21 94.0(6) . .
O8 W8 O26 101.2(6) . .
O32 W8 O26 162.1(5) . .
O21 W8 O26 85.2(6) . .
O8 W8 O28 98.9(6) . .
O32 W8 O28 85.7(6) . .
O21 W8 O28 161.3(5) . .
O26 W8 O28 89.4(6) . .
O8 W8 O37 170.9(6) . .
O32 W8 O37 76.5(5) . .
O21 W8 O37 86.8(5) . .
O26 W8 O37 85.6(5) . .
O28 W8 O37 74.9(5) . .
O9 W9 O34 100.3(6) . .
O9 W9 O35 100.0(6) . .
O34 W9 O35 86.4(5) . .
O9 W9 O31 99.5(6) . .
O34 W9 O31 90.1(5) . .
O35 W9 O31 160.6(6) . .
O9 W9 O32 99.9(6) . .
O34 W9 O32 159.8(5) . .
O35 W9 O32 90.7(6) . .
O31 W9 O32 86.0(6) . .
O9 W9 O37 172.8(5) . .
O34 W9 O37 85.8(5) . .
O35 W9 O37 84.2(5) . .
O31 W9 O37 76.5(5) . .
O32 W9 O37 74.0(5) . .
O10 W10 O33 99.7(6) . .
O10 W10 O30 103.0(6) . .
O33 W10 O30 92.1(6) . .
O10 W10 O29 98.1(6) . .
O33 W10 O29 162.1(6) . .
O30 W10 O29 85.7(5) . .
O10 W10 O16 97.1(6) . .
O33 W10 O16 86.6(6) . .
O30 W10 O16 159.7(6) . .
O29 W10 O16 89.3(5) . .
O10 W10 O38 170.6(5) . .
O33 W10 O38 77.1(5) . .
O30 W10 O38 86.0(5) . .
O29 W10 O38 85.0(5) . .
O16 W10 O38 73.9(5) . .
O11 W11 O30 101.6(6) . .
O11 W11 O28 98.9(6) . .
O30 W11 O28 159.5(5) . .
O11 W11 O27 100.3(7) . .
O30 W11 O27 86.7(5) . .
O28 W11 O27 90.1(5) . .
O11 W11 O31 98.5(6) . .
O30 W11 O31 90.3(5) . .
O28 W11 O31 86.3(6) . .
O27 W11 O31 161.2(6) . .
O11 W11 O37 170.9(5) . .
O30 W11 O37 85.5(5) . .
O28 W11 O37 74.1(5) . .
O27 W11 O37 85.6(5) . .
O31 W11 O37 75.6(5) . .
O12 W12 O29 101.5(7) . .
O12 W12 O24 98.3(7) . .
O29 W12 O24 92.4(6) . .
O12 W12 O27 100.5(7) . .
O29 W12 O27 87.9(6) . .
O24 W12 O27 160.8(6) . .
O12 W12 O25 95.3(6) . .
O29 W12 O25 163.2(6) . .
O24 W12 O25 86.1(6) . .
O27 W12 O25 88.1(6) . .
O12 W12 O39 169.5(6) . .
O29 W12 O39 87.2(5) . .
O24 W12 O39 75.3(5) . .
O27 W12 O39 85.5(5) . .
O25 W12 O39 76.2(5) . .
N1 Co1 N1 180.0(7) . 2_656
N1 Co1 N7 86.7(6) . 2_656
N1 Co1 N7 93.3(6) 2_656 2_656
N1 Co1 N7 93.3(6) . .
N1 Co1 N7 86.7(6) 2_656 .
N7 Co1 N7 180.000(2) 2_656 .
N1 Co1 O1 91.4(6) . 2_656
N1 Co1 O1 88.6(6) 2_656 2_656
N7 Co1 O1 89.2(6) 2_656 2_656
N7 Co1 O1 90.8(6) . 2_656
N1 Co1 O1 88.6(6) . .
N1 Co1 O1 91.4(6) 2_656 .
N7 Co1 O1 90.8(6) 2_656 .
N7 Co1 O1 89.2(6) . .
O1 Co1 O1 180.000(2) 2_656 .
O40 B1 O39 109.9(15) . .
O40 B1 O37 110.4(15) . .
O39 B1 O37 108.6(14) . .
O40 B1 O38 110.7(14) . .
O39 B1 O38 108.4(14) . .
O37 B1 O38 108.7(15) . .
W1 O1 Co1 144.6(7) . .
W3 O13 W1 120.1(7) . .
W1 O14 W2 118.2(7) . .
W1 O15 W4 149.4(7) . .
W5 O16 W10 120.7(7) . .
W2 O17 W5 148.9(8) . .
W2 O18 W6 148.2(9) . .
W3 O19 W2 121.1(7) . .
W3 O20 W7 148.3(8) . .
W8 O21 W3 150.6(7) . .
W7 O22 W6 120.3(8) . .
W6 O23 W5 147.4(8) . .
W12 O24 W6 122.0(7) . .
W7 O25 W12 117.3(7) . .
W8 O26 W7 148.5(8) . .
W12 O27 W11 146.5(7) . .
W8 O28 W11 121.5(6) . .
W12 O29 W10 148.0(7) . .
W10 O30 W11 150.8(8) . .
W9 O31 W11 119.2(7) . .
W8 O32 W9 120.4(7) . .
W10 O33 W4 119.6(7) . .
W9 O34 W4 148.1(7) . .
W1 O35 W9 150.6(8) . .
W4 O36 W5 120.5(7) . .
B1 O37 W8 125.8(10) . .
B1 O37 W9 126.0(10) . .
W8 O37 W9 89.2(4) . .
B1 O37 W11 125.9(10) . .
W8 O37 W11 89.5(4) . .
W9 O37 W11 88.6(4) . .
B1 O38 W10 127.1(10) . .
B1 O38 W5 124.8(10) . .
W10 O38 W5 90.3(4) . .
B1 O38 W4 125.0(11) . .
W10 O38 W4 88.6(4) . .
W5 O38 W4 89.5(4) . .
B1 O39 W12 126.7(11) . .
B1 O39 W7 125.1(10) . .
W12 O39 W7 90.4(5) . .
B1 O39 W6 124.9(10) . .
W12 O39 W6 89.0(4) . .
W7 O39 W6 89.3(5) . .
B1 O40 W1 124.8(11) . .
B1 O40 W2 127.1(11) . .
W1 O40 W2 88.6(4) . .
B1 O40 W3 126.7(11) . .
W1 O40 W3 88.4(4) . .
W2 O40 W3 88.9(4) . .
C2 C1 C6 119.9(18) . .
C2 C1 N2 118.0(18) . .
C6 C1 N2 121.9(19) . .
C1 C2 C3 120.6(18) . .
C2 C3 N4 122.6(18) . .
C2 C3 C4 118.6(19) . .
N4 C3 C4 118.8(18) . .
C5 C4 C3 116(2) . .
C4 C5 C6 128(2) . .
C4 C5 N6 117(2) . .
C6 C5 N6 114.9(18) . .
C5 C6 C1 116.6(18) . .
C8 C7 N1 111(2) . .
C7 C8 N2 109(2) . .
N1 C9 N2 111(2) . .
N4 C10 C11 103.1(17) . .
C10 C11 N3 113(2) . .
N3 C12 N4 114.1(17) . .
N6 C13 C14 115(2) . .
N5 C14 C13 103(2) . .
N5 C15 N6 110(2) . .
N8 C16 C21 125.4(19) . .
N8 C16 C17 115.6(18) . .
C21 C16 C17 118.9(18) . .
C18 C17 C16 115.1(18) . .
C19 C18 C17 124.9(18) . .
C19 C18 N10 120.7(18) . .
C17 C18 N10 114.4(17) . .
C18 C19 C20 117.5(17) . .
C21 C20 N12 120(2) . .
C21 C20 C19 121.4(19) . .
N12 C20 C19 118.3(18) . .
C20 C21 C16 122.1(19) . .
N7 C22 C23 112(2) . .
C22 C23 N8 107.7(19) . .
N7 C24 N8 112.1(16) . .
N9 C25 N10 108(3) . .
C27 C26 N10 106(2) . .
C26 C27 N9 112(3) . .
C29 C28 N11 106(2) . .
C29 C28 C30 69.1(17) . .
N11 C28 C30 37.3(12) . .
N12 C29 C28 112(2) . .
N12 C29 C30 38.9(14) . .
C28 C29 C30 73.3(17) . .
N11 C30 N12 119(3) . .
N11 C30 C29 81(2) . .
N12 C30 C29 37.5(13) . .
N11 C30 C28 43.6(15) . .
N12 C30 C28 75.1(17) . .
C29 C30 C28 37.6(10) . .
C9 N1 C7 102.8(19) . .
C9 N1 Co1 127.5(15) . .
C7 N1 Co1 128.0(15) . .
C8 N2 C9 104.4(19) . .
C8 N2 C1 129.4(19) . .
C9 N2 C1 124.8(18) . .
C12 N3 C11 101.5(17) . .
C10 N4 C3 126.7(16) . .
C10 N4 C12 108.1(15) . .
C3 N4 C12 124.9(16) . .
C15 N5 C14 112(2) . .
C13 N6 C5 132(2) . .
C13 N6 C15 100(2) . .
C5 N6 C15 128(2) . .
C22 N7 C24 103.1(18) . .
C22 N7 Co1 127.1(15) . .
C24 N7 Co1 128.9(13) . .
C23 N8 C24 105.1(16) . .
C23 N8 C16 131.0(17) . .
C24 N8 C16 122.9(16) . .
C25 N9 C27 112(2) . .
C25 N10 C18 129.4(19) . .
C25 N10 C26 100.4(18) . .
C18 N10 C26 129.8(17) . .
C30 N11 C28 99(2) . .
C29 N12 C30 104(2) . .
C29 N12 C20 125.8(19) . .
C30 N12 C20 131(2) . .

loop_
_geom_bond_atom_site_label_1
_geom_bond_atom_site_label_2
_geom_bond_distance
_geom_bond_site_symmetry_2
W1 O1 1.746(13) .
W1 O35 1.872(13) .
W1 O15 1.887(13) .
W1 O14 1.910(14) .
W1 O13 1.924(13) .
W1 O40 2.360(13) .
W2 O2 1.722(15) .
W2 O18 1.841(15) .
W2 O17 1.885(15) .
W2 O19 1.920(13) .
W2 O14 1.934(14) .
W2 O40 2.364(13) .
W3 O3 1.725(14) .
W3 O20 1.832(16) .
W3 O13 1.888(13) .
W3 O19 1.895(12) .
W3 O21 1.948(13) .
W3 O40 2.380(13) .
W4 O4 1.733(15) .
W4 O15 1.892(13) .
W4 O34 1.913(12) .
W4 O36 1.918(13) .
W4 O33 1.966(14) .
W4 O38 2.374(13) .
W5 O5 1.699(14) .
W5 O16 1.884(13) .
W5 O17 1.903(14) .
W5 O36 1.921(13) .
W5 O23 1.925(16) .
W5 O38 2.361(12) .
W6 O6 1.685(17) .
W6 O23 1.868(16) .
W6 O24 1.916(13) .
W6 O22 1.933(15) .
W6 O18 1.962(16) .
W6 O39 2.390(13) .
W7 O7 1.719(16) .
W7 O26 1.901(14) .
W7 O22 1.916(14) .
W7 O25 1.946(14) .
W7 O20 1.962(15) .
W7 O39 2.359(13) .
W8 O8 1.722(13) .
W8 O32 1.827(13) .
W8 O21 1.841(13) .
W8 O26 1.885(15) .
W8 O28 1.904(13) .
W8 O37 2.344(12) .
W9 O9 1.694(15) .
W9 O34 1.887(12) .
W9 O35 1.901(13) .
W9 O31 1.907(12) .
W9 O32 1.967(12) .
W9 O37 2.347(12) .
W10 O10 1.732(13) .
W10 O33 1.857(15) .
W10 O30 1.865(13) .
W10 O29 1.913(15) .
W10 O16 1.961(13) .
W10 O38 2.355(12) .
W11 O11 1.715(14) .
W11 O30 1.893(13) .
W11 O28 1.906(13) .
W11 O27 1.909(14) .
W11 O31 1.919(13) .
W11 O37 2.376(12) .
W12 O12 1.705(15) .
W12 O29 1.878(14) .
W12 O24 1.879(14) .
W12 O27 1.903(14) .
W12 O25 1.963(14) .
W12 O39 2.346(13) .
Co1 N1 2.090(15) .
Co1 N1 2.090(15) 2_656
Co1 N7 2.139(18) 2_656
Co1 N7 2.139(18) .
Co1 O1 2.166(13) 2_656
Co1 O1 2.166(13) .
B1 O40 1.49(2) .
B1 O39 1.53(2) .
B1 O37 1.54(2) .
B1 O38 1.55(2) .
C1 C2 1.36(3) .
C1 C6 1.38(3) .
C1 N2 1.45(2) .
C2 C3 1.38(3) .
C3 N4 1.41(2) .
C3 C4 1.46(3) .
C4 C5 1.25(3) .
C5 C6 1.37(3) .
C5 N6 1.43(3) .
C7 C8 1.29(3) .
C7 N1 1.34(3) .
C8 N2 1.30(3) .
C9 N1 1.31(3) .
C9 N2 1.35(3) .
C10 N4 1.39(2) .
C10 C11 1.39(3) .
C11 N3 1.46(3) .
C12 N3 1.30(3) .
C12 N4 1.41(2) .
C13 N6 1.31(3) .
C13 C14 1.39(3) .
C14 N5 1.30(3) .
C15 N5 1.29(3) .
C15 N6 1.43(3) .
C16 N8 1.38(3) .
C16 C21 1.39(3) .
C16 C17 1.48(3) .
C17 C18 1.39(3) .
C18 C19 1.34(3) .
C18 N10 1.44(2) .
C19 C20 1.44(3) .
C20 C21 1.30(3) .
C20 N12 1.43(2) .
C22 N7 1.34(3) .
C22 C23 1.35(3) .
C23 N8 1.35(3) .
C24 N7 1.35(2) .
C24 N8 1.37(2) .
C25 N9 1.18(3) .
C25 N10 1.43(3) .
C26 C27 1.18(3) .
C26 N10 1.48(3) .
C27 N9 1.36(3) .
C28 C29 1.31(3) .
C28 N11 1.43(3) .
C28 C30 2.05(4) .
C29 N12 1.25(3) .
C29 C30 2.00(4) .
C30 N11 1.26(3) .
C30 N12 1.29(3) .
